data_7041960
loop_
_publ_author_name
'M\"oller, F'
'Casta\~neda-Losada, L'
'Junqueira, J. R. C.'
'Miller, R. G.'
'Reback, M. L.'
'Mallick, B.'
'van Gastel, M.'
'Apfel, U.-P.'

_publ_section_title
;
 Modulation of the CO2 fixation in dinickel azacryptands.
;
_journal_issue 17
_journal_name_full 'Dalton transactions (Cambridge, England : 2003)'
_journal_page_first 5680
_journal_page_last 5688
_journal_paper_doi 10.1039/c6dt04527h
_journal_volume 46
_journal_year 2017
_chemical_formula_moiety 'C33 H53 N11, 2(Cl), 3(H2 O) (C2H3N)'
_chemical_formula_sum 'C35 H62 Cl2 N12 O3'
_chemical_formula_weight 769.85
_space_group_crystal_system monoclinic
_space_group_IT_number 15
_space_group_name_Hall '-C 2yc'
_space_group_name_H-M_alt 'C 1 2/c 1'
_symmetry_space_group_name_Hall '-C 2yc'
_symmetry_space_group_name_H-M 'C 1 2/c 1'
_atom_sites_solution_hydrogens mixed
_audit_creation_method SHELXL-2016/6
_audit_update_record
;
2017-02-03 deposited with the CCDC.
2017-02-06 downloaded from the CCDC.
;
_cell_angle_alpha 90
_cell_angle_beta 120.298(10)
_cell_angle_gamma 90
_cell_formula_units_Z 4
_cell_length_a 16.679(3)
_cell_length_b 19.9817(18)
_cell_length_c 14.9744(15)
_cell_measurement_reflns_used 6746
_cell_measurement_temperature 170(2)
_cell_measurement_theta_max 36.5984
_cell_measurement_theta_min 2.9056
_cell_volume 4308.9(11)
_computing_cell_refinement 'CrysAlisPro 1.171.38.43 (Rigaku OD, 2015)'
_computing_data_collection 'CrysAlisPro 1.171.38.43 (Rigaku OD, 2015)'
_computing_data_reduction 'CrysAlisPro 1.171.38.43 (Rigaku OD, 2015)'
_computing_molecular_graphics 'Diamond (Brandenburg 2011)'
_computing_publication_material 'WinGX publication routines (Farrugia, 1999)'
_computing_structure_refinement 'SHELXL-2016/6 (Sheldrick, 2016)'
_computing_structure_solution 'SIR92 (Altomare 1994)'
_diffrn_ambient_temperature 170(2)
_diffrn_detector_area_resol_mean 8.4171
_diffrn_measured_fraction_theta_full 0.998
_diffrn_measured_fraction_theta_max 0.712
_diffrn_measurement_device_type 'Xcalibur, Sapphire2, large Be window'
_diffrn_measurement_method '\w and \p scans'
_diffrn_radiation_monochromator graphite
_diffrn_radiation_source 'fine-focus sealed tube'
_diffrn_radiation_type MoK\a
_diffrn_radiation_wavelength 0.71073
_diffrn_reflns_av_R_equivalents 0.0520
_diffrn_reflns_av_unetI/netI 0.0726
_diffrn_reflns_Laue_measured_fraction_full 0.998
_diffrn_reflns_Laue_measured_fraction_max 0.712
_diffrn_reflns_limit_h_max 25
_diffrn_reflns_limit_h_min -27
_diffrn_reflns_limit_k_max 27
_diffrn_reflns_limit_k_min -26
_diffrn_reflns_limit_l_max 24
_diffrn_reflns_limit_l_min -24
_diffrn_reflns_number 39717
_diffrn_reflns_point_group_measured_fraction_full 0.998
_diffrn_reflns_point_group_measured_fraction_max 0.712
_diffrn_reflns_theta_full 25.242
_diffrn_reflns_theta_max 36.619
_diffrn_reflns_theta_min 2.911
_exptl_absorpt_coefficient_mu 0.206
_exptl_absorpt_correction_T_max 1.00000
_exptl_absorpt_correction_T_min 0.58476
_exptl_absorpt_correction_type multi-scan
_exptl_absorpt_process_details
;
CrysAlisPro, Agilent Technologies,
Version 1.171.35.11 (release 16-05-2011 CrysAlis171 .NET)
(compiled May 16 2011,17:55:39)
Empirical absorption correction using spherical harmonics,
 implemented in SCALE3 ABSPACK scaling algorithm.
;
_exptl_crystal_colour colourless
_exptl_crystal_density_diffrn 1.187
_exptl_crystal_description prism
_exptl_crystal_F_000 1528
_exptl_crystal_size_max 0.4
_exptl_crystal_size_mid 0.3
_exptl_crystal_size_min 0.2
_platon_squeeze_details
;
structure contains 1 molecule of disordered acetonitril and positional
 disordered water
the sum formula, density, mu and F000 are calculated including these solvent
 molecules
;
_refine_diff_density_max 0.593
_refine_diff_density_min -0.409
_refine_diff_density_rms 0.083
_refine_ls_extinction_method none
_refine_ls_goodness_of_fit_ref 1.077
_refine_ls_hydrogen_treatment mixed
_refine_ls_matrix_type full
_refine_ls_number_parameters 245
_refine_ls_number_reflns 6847
_refine_ls_number_restraints 6
_refine_ls_restrained_S_all 1.077
_refine_ls_R_factor_all 0.1431
_refine_ls_R_factor_gt 0.0851
_refine_ls_shift/su_max 0.000
_refine_ls_shift/su_mean 0.000
_refine_ls_structure_factor_coef Fsqd
_refine_ls_weighting_details 'w=1/[\s^2^(Fo^2^)+(0.2000P)^2^] where P=(Fo^2^+2Fc^2^)/3'
_refine_ls_weighting_scheme calc
_refine_ls_wR_factor_gt 0.2644
_refine_ls_wR_factor_ref 0.2859
_reflns_Friedel_coverage 0.000
_reflns_number_gt 3791
_reflns_number_total 6847
_reflns_threshold_expression 'I > 2\s(I)'
_cod_data_source_file c6dt04527h2.cif
_cod_data_source_block LAPy_lc-184sq
_cod_depositor_comments 'Adding full bibliography for 7041952--7041960.cif.'
_cod_original_cell_volume 4308.9(10)
_cod_database_code 7041960
_publcif_datablock.id {c992c4f9-04bd-4e2f-8fda-7e61d0d5a082}

_shelx_shelxl_version_number 2016/6
_shelx_space_group_comment
;
The symmetry employed for this shelxl refinement is uniquely defined
by the following loop, which should always be used as a source of
symmetry information in preference to the above space-group names.
They are only intended as comments.
;

loop_
_space_group_symop_operation_xyz
'x, y, z'
'-x, y, -z+1/2'
'x+1/2, y+1/2, z'
'-x+1/2, y+1/2, -z+1/2'
'-x, -y, -z'
'x, -y, z-1/2'
'-x+1/2, -y+1/2, -z'
'x+1/2, -y+1/2, z-1/2'

loop_
_atom_site_label
_atom_site_type_symbol
_atom_site_fract_x
_atom_site_fract_y
_atom_site_fract_z
_atom_site_U_iso_or_equiv
_atom_site_adp_type
_atom_site_occupancy
_atom_site_site_symmetry_order
_atom_site_calc_flag
_atom_site_refinement_flags_posn
_atom_site_refinement_flags_adp
_atom_site_refinement_flags_occupancy
N7 N 0.24666(16) 0.50202(12) 0.34224(19) 0.0300(5) Uani 1 1 d . . .
H7A H 0.249705 0.485655 0.288755 0.036 Uiso 1 1 calc R U .
H7B H 0.206547 0.476961 0.350148 0.036 Uiso 1 1 calc R U .
N8 N 0.07121(15) 0.51067(12) 0.19693(19) 0.0273(5) Uani 1 1 d . . .
N9 N -0.15750(15) 0.43574(13) 0.0539(2) 0.0294(5) Uani 1 1 d . . .
H1 H -0.186(2) 0.4569(18) -0.010(3) 0.035 Uiso 1 1 d . U .
N10 N 0.000000 0.26759(18) 0.250000 0.0341(8) Uani 1 2 d S T P
N11 N 0.30792(16) 0.37430(14) 0.4159(2) 0.0339(6) Uani 1 1 d . . .
N12 N 0.16454(18) 0.31224(13) 0.2255(2) 0.0355(6) Uani 1 1 d . . .
H12 H 0.170669 0.353791 0.218578 0.043 Uiso 1 1 d R U .
C18 C -0.2926(2) 0.36134(18) -0.0038(3) 0.0375(7) Uani 1 1 d . . .
H18A H -0.328134 0.393408 -0.058349 0.045 Uiso 1 1 calc R U .
H18B H -0.315378 0.316955 -0.031027 0.045 Uiso 1 1 calc R U .
C19 C -0.1906(2) 0.36631(16) 0.0274(2) 0.0350(7) Uani 1 1 d . . .
H19A H -0.153886 0.337586 0.086520 0.042 Uiso 1 1 calc R U .
H19B H -0.182750 0.351049 -0.029214 0.042 Uiso 1 1 calc R U .
C20 C 0.37746(19) 0.42620(17) 0.4380(2) 0.0374(7) Uani 1 1 d . . .
H20A H 0.396803 0.424060 0.386917 0.045 Uiso 1 1 calc R U .
H20B H 0.431558 0.418010 0.505436 0.045 Uiso 1 1 calc R U .
C21 C 0.3396(2) 0.49547(17) 0.4366(2) 0.0369(7) Uani 1 1 d . . .
H21A H 0.334562 0.501898 0.497789 0.044 Uiso 1 1 calc R U .
H21B H 0.381238 0.529257 0.436358 0.044 Uiso 1 1 calc R U .
C22 C 0.2102(2) 0.57084(16) 0.3172(3) 0.0358(7) Uani 1 1 d . . .
H22A H 0.249778 0.597734 0.301223 0.043 Uiso 1 1 calc R U .
H22B H 0.210601 0.590570 0.376635 0.043 Uiso 1 1 calc R U .
C23 C 0.11245(19) 0.57072(15) 0.2259(2) 0.0308(6) Uani 1 1 d . . .
C24 C 0.0683(2) 0.63060(16) 0.1791(3) 0.0357(7) Uani 1 1 d . . .
H24 H 0.098646 0.671471 0.201683 0.043 Uiso 1 1 calc R U .
C25 C -0.0221(2) 0.62699(16) 0.0979(2) 0.0370(7) Uani 1 1 d . . .
H25 H -0.053632 0.665823 0.064314 0.044 Uiso 1 1 calc R U .
C26 C -0.0652(2) 0.56612(16) 0.0671(2) 0.0328(6) Uani 1 1 d . . .
H26 H -0.126015 0.563364 0.012267 0.039 Uiso 1 1 calc R U .
C27 C -0.01730(18) 0.50824(14) 0.1184(2) 0.0268(5) Uani 1 1 d . . .
C28 C -0.05765(19) 0.43945(15) 0.0912(2) 0.0315(6) Uani 1 1 d . . .
H28A H -0.046521 0.421462 0.038217 0.038 Uiso 1 1 calc R U .
H28B H -0.025120 0.411159 0.151782 0.038 Uiso 1 1 calc R U .
C29 C 0.3240(2) 0.31378(18) 0.3730(3) 0.0425(8) Uani 1 1 d . . .
H29A H 0.370093 0.286524 0.429028 0.051 Uiso 1 1 calc R U .
H29B H 0.348784 0.326034 0.328953 0.051 Uiso 1 1 calc R U .
C30 C 0.2369(2) 0.27311(17) 0.3111(3) 0.0427(8) Uani 1 1 d . . .
H30A H 0.251172 0.233778 0.283669 0.051 Uiso 1 1 calc R U .
H30B H 0.214181 0.258209 0.355923 0.051 Uiso 1 1 calc R U .
C31 C 0.0825(2) 0.27352(17) 0.1545(3) 0.0384(7) Uani 1 1 d . . .
H31A H 0.099310 0.243333 0.115933 0.046 Uiso 1 1 calc R U .
H31B H 0.035942 0.304082 0.105356 0.046 Uiso 1 1 calc R U .
C32 C 0.0393(2) 0.23292(15) 0.2047(2) 0.0333(6) Uani 1 1 d . . .
C33 C 0.0404(2) 0.16346(16) 0.2037(3) 0.0376(7) Uani 1 1 d . . .
H33 H 0.068143 0.140812 0.171983 0.045 Uiso 1 1 calc R U .
C34 C 0.000000 0.1284(2) 0.250000 0.0385(10) Uani 1 2 d S T P
H34 H 0.000002 0.081865 0.250001 0.046 Uiso 1 2 calc R U P
Cl1 Cl 0.30828(6) 0.49290(5) 0.17611(6) 0.0464(3) Uani 1 1 d . . .
O105 O 0.7523(5) 0.6580(3) 0.8931(5) 0.0616(17) Uani 0.5 1 d D . P
H106 H 0.699(4) 0.678(4) 0.836(4) 0.074 Uiso 0.5 1 d D U P
H105 H 0.761(6) 0.690(3) 0.945(4) 0.074 Uiso 0.5 1 d D U P
O106 O 0.5196(4) 0.4490(3) 0.3348(4) 0.0600(16) Uani 0.5 1 d D . P
H107 H 0.568(4) 0.471(4) 0.328(6) 0.072 Uiso 0.5 1 d D U P
H108 H 0.479(4) 0.442(4) 0.262(2) 0.072 Uiso 0.5 1 d D U P

loop_
_atom_site_aniso_label
_atom_site_aniso_U_11
_atom_site_aniso_U_22
_atom_site_aniso_U_33
_atom_site_aniso_U_23
_atom_site_aniso_U_13
_atom_site_aniso_U_12
N7 0.0195(10) 0.0390(14) 0.0280(12) 0.0036(10) 0.0095(9) -0.0012(9)
N8 0.0206(10) 0.0319(12) 0.0299(12) 0.0028(9) 0.0131(9) 0.0002(9)
N9 0.0205(10) 0.0395(14) 0.0282(12) -0.0056(10) 0.0123(9) -0.0027(9)
N10 0.0416(19) 0.0297(18) 0.0339(19) 0.000 0.0210(16) 0.000
N11 0.0250(11) 0.0446(15) 0.0371(13) 0.0114(11) 0.0195(11) 0.0087(10)
N12 0.0400(14) 0.0304(13) 0.0427(15) 0.0054(11) 0.0257(12) 0.0043(10)
C18 0.0326(14) 0.0468(18) 0.0390(16) -0.0163(14) 0.0224(14) -0.0118(13)
C19 0.0316(14) 0.0431(17) 0.0365(15) -0.0133(13) 0.0217(13) -0.0075(12)
C20 0.0183(12) 0.058(2) 0.0335(15) 0.0128(14) 0.0111(11) 0.0060(12)
C21 0.0212(12) 0.055(2) 0.0306(15) 0.0036(13) 0.0097(12) -0.0053(12)
C22 0.0266(13) 0.0347(15) 0.0423(17) 0.0022(13) 0.0147(13) -0.0052(11)
C23 0.0285(13) 0.0328(15) 0.0350(15) 0.0015(12) 0.0189(12) 0.0000(11)
C24 0.0398(16) 0.0300(15) 0.0413(17) 0.0062(12) 0.0234(14) -0.0004(12)
C25 0.0371(15) 0.0379(16) 0.0397(16) 0.0164(13) 0.0221(14) 0.0117(12)
C26 0.0247(12) 0.0429(17) 0.0315(15) 0.0092(12) 0.0146(12) 0.0073(11)
C27 0.0232(12) 0.0361(14) 0.0252(13) 0.0052(11) 0.0152(11) 0.0037(10)
C28 0.0227(12) 0.0396(16) 0.0344(15) -0.0034(12) 0.0160(12) -0.0016(11)
C29 0.0315(15) 0.052(2) 0.0489(19) 0.0101(15) 0.0237(15) 0.0144(13)
C30 0.0405(17) 0.0409(17) 0.056(2) 0.0092(15) 0.0309(16) 0.0153(14)
C31 0.0455(17) 0.0385(17) 0.0369(16) -0.0034(13) 0.0249(15) 0.0022(13)
C32 0.0321(14) 0.0327(15) 0.0311(15) -0.0020(12) 0.0129(12) 0.0013(11)
C33 0.0296(14) 0.0349(16) 0.0381(17) -0.0107(13) 0.0095(13) 0.0012(12)
C34 0.032(2) 0.026(2) 0.041(2) 0.000 0.0066(19) 0.000
Cl1 0.0352(4) 0.0705(6) 0.0343(4) 0.0107(4) 0.0181(3) -0.0024(4)
O105 0.099(5) 0.053(3) 0.074(4) 0.028(3) 0.073(4) 0.036(3)
O106 0.034(3) 0.076(4) 0.057(3) 0.027(3) 0.014(2) -0.002(3)

loop_
_atom_type_symbol
_atom_type_description
_atom_type_scat_dispersion_real
_atom_type_scat_dispersion_imag
_atom_type_scat_source
C C 0.0033 0.0016 'International Tables Vol C Tables 4.2.6.8 and 6.1.1.4'
H H 0.0000 0.0000 'International Tables Vol C Tables 4.2.6.8 and 6.1.1.4'
Cl Cl 0.1484 0.1585 'International Tables Vol C Tables 4.2.6.8 and 6.1.1.4'
N N 0.0061 0.0033 'International Tables Vol C Tables 4.2.6.8 and 6.1.1.4'
O O 0.0106 0.0060 'International Tables Vol C Tables 4.2.6.8 and 6.1.1.4'
Cl Cl 0.1484 0.1585 'International Tables Vol C Tables 4.2.6.8 and 6.1.1.4'

loop_
_geom_angle_atom_site_label_1
_geom_angle_atom_site_label_2
_geom_angle_atom_site_label_3
_geom_angle
_geom_angle_site_symmetry_1
_geom_angle_site_symmetry_3
C22 N7 C21 115.0(2) . .
C22 N7 H7A 108.5 . .
C21 N7 H7A 108.5 . .
C22 N7 H7B 108.5 . .
C21 N7 H7B 108.5 . .
H7A N7 H7B 107.5 . .
C23 N8 C27 118.2(2) . .
C28 N9 C19 110.5(2) . .
C28 N9 H1 105(2) . .
C19 N9 H1 103(2) . .
C32 N10 C32 118.2(4) . 2
C29 N11 C20 112.8(2) . .
C29 N11 C18 113.5(3) . 2
C20 N11 C18 113.2(3) . 2
C31 N12 C30 114.2(3) . .
C31 N12 H12 123.8 . .
C30 N12 H12 122.1 . .
N11 C18 C19 112.5(2) 2 .
N11 C18 H18A 109.1 2 .
C19 C18 H18A 109.1 . .
N11 C18 H18B 109.1 2 .
C19 C18 H18B 109.1 . .
H18A C18 H18B 107.8 . .
N9 C19 C18 110.7(3) . .
N9 C19 H19A 109.5 . .
C18 C19 H19A 109.5 . .
N9 C19 H19B 109.5 . .
C18 C19 H19B 109.5 . .
H19A C19 H19B 108.1 . .
N11 C20 C21 111.5(2) . .
N11 C20 H20A 109.3 . .
C21 C20 H20A 109.3 . .
N11 C20 H20B 109.3 . .
C21 C20 H20B 109.3 . .
H20A C20 H20B 108.0 . .
N7 C21 C20 108.7(3) . .
N7 C21 H21A 109.9 . .
C20 C21 H21A 109.9 . .
N7 C21 H21B 109.9 . .
C20 C21 H21B 109.9 . .
H21A C21 H21B 108.3 . .
N7 C22 C23 110.3(2) . .
N7 C22 H22A 109.6 . .
C23 C22 H22A 109.6 . .
N7 C22 H22B 109.6 . .
C23 C22 H22B 109.6 . .
H22A C22 H22B 108.1 . .
N8 C23 C24 123.4(3) . .
N8 C23 C22 115.9(3) . .
C24 C23 C22 120.6(3) . .
C25 C24 C23 117.6(3) . .
C25 C24 H24 121.2 . .
C23 C24 H24 121.2 . .
C26 C25 C24 119.9(3) . .
C26 C25 H25 120.1 . .
C24 C25 H25 120.1 . .
C25 C26 C27 119.5(3) . .
C25 C26 H26 120.2 . .
C27 C26 H26 120.2 . .
N8 C27 C26 121.5(3) . .
N8 C27 C28 114.6(2) . .
C26 C27 C28 123.9(3) . .
N9 C28 C27 114.8(2) . .
N9 C28 H28A 108.6 . .
C27 C28 H28A 108.6 . .
N9 C28 H28B 108.6 . .
C27 C28 H28B 108.6 . .
H28A C28 H28B 107.6 . .
N11 C29 C30 112.6(2) . .
N11 C29 H29A 109.1 . .
C30 C29 H29A 109.1 . .
N11 C29 H29B 109.1 . .
C30 C29 H29B 109.1 . .
H29A C29 H29B 107.8 . .
N12 C30 C29 111.3(3) . .
N12 C30 H30A 109.4 . .
C29 C30 H30A 109.4 . .
N12 C30 H30B 109.4 . .
C29 C30 H30B 109.4 . .
H30A C30 H30B 108.0 . .
N12 C31 C32 115.4(3) . .
N12 C31 H31A 108.4 . .
C32 C31 H31A 108.4 . .
N12 C31 H31B 108.4 . .
C32 C31 H31B 108.4 . .
H31A C31 H31B 107.5 . .
N10 C32 C33 122.1(3) . .
N10 C32 C31 116.6(3) . .
C33 C32 C31 121.2(3) . .
C34 C33 C32 119.3(3) . .
C34 C33 H33 120.3 . .
C32 C33 H33 120.3 . .
C33 C34 C33 118.9(4) 2 .
C33 C34 H34 120.5 2 .
C33 C34 H34 120.5 . .
H106 O105 H105 98(2) . .
H107 O106 H108 96(2) . .

loop_
_geom_bond_atom_site_label_1
_geom_bond_atom_site_label_2
_geom_bond_distance
_geom_bond_site_symmetry_2
N7 C22 1.473(4) .
N7 C21 1.485(4) .
N7 H7A 0.8900 .
N7 H7B 0.8900 .
N8 C23 1.342(4) .
N8 C27 1.346(4) .
N9 C28 1.467(3) .
N9 C19 1.472(4) .
N9 H1 0.93(4) .
N10 C32 1.348(4) .
N10 C32 1.348(4) 2
N11 C29 1.456(4) .
N11 C20 1.464(4) .
N11 C18 1.484(4) 2
N12 C31 1.461(4) .
N12 C30 1.466(4) .
N12 H12 0.8491 .
C18 C19 1.524(4) .
C18 H18A 0.9700 .
C18 H18B 0.9700 .
C19 H19A 0.9700 .
C19 H19B 0.9700 .
C20 C21 1.517(5) .
C20 H20A 0.9700 .
C20 H20B 0.9700 .
C21 H21A 0.9700 .
C21 H21B 0.9700 .
C22 C23 1.510(4) .
C22 H22A 0.9700 .
C22 H22B 0.9700 .
C23 C24 1.394(4) .
C24 C25 1.381(5) .
C24 H24 0.9300 .
C25 C26 1.369(5) .
C25 H25 0.9300 .
C26 C27 1.395(4) .
C26 H26 0.9300 .
C27 C28 1.494(4) .
C28 H28A 0.9700 .
C28 H28B 0.9700 .
C29 C30 1.507(5) .
C29 H29A 0.9700 .
C29 H29B 0.9700 .
C30 H30A 0.9700 .
C30 H30B 0.9700 .
C31 C32 1.512(4) .
C31 H31A 0.9700 .
C31 H31B 0.9700 .
C32 C33 1.388(4) .
C33 C34 1.378(4) .
C33 H33 0.9300 .
C34 H34 0.9300 .
O105 H106 0.952(19) .
O105 H105 0.961(19) .
O106 H107 0.971(19) .
O106 H108 0.966(19) .

loop_
_platon_squeeze_void_nr
_platon_squeeze_void_average_x
_platon_squeeze_void_average_y
_platon_squeeze_void_average_z
_platon_squeeze_void_volume
_platon_squeeze_void_count_electrons
1 0.000 0.000 -0.007 373.2 53.0
2 0.500 0.455 0.250 122.3 21.4
3 0.500 0.545 0.750 122.0 19.7
